data_7113773
loop_
_publ_author_name
'Bickley, Jamie'
'Cottrell, Jennifer A.'
'Ferguson, John R.'
'Field, Robert A.'
'Harding, John R.'
'Hughes, David L.'
'Ravindanathan Kartha, K. P.'
'Law, Jayne L.'
'Scheinmann, Feodor'
'Stachulski, Andrew V.'

_publ_section_title
;
 Preparation, X-ray structure and reactivity of a stable glycosyl iodide
;
_journal_coden_ASTM CHCOFS
_journal_issue 11
_journal_name_full
;
 Chemical Communications (Cambridge, United Kingdom)
;
_journal_page_first 1266
_journal_page_last 1267
_journal_paper_doi 10.1039/b302629a
_journal_year 2003
_chemical_formula_sum 'C22 H35 I O9'
_chemical_formula_weight 570.40
_space_group_IT_number 19
_symmetry_cell_setting orthorhombic
_symmetry_space_group_name_Hall 'P 2ac 2ab'
_symmetry_space_group_name_H-M 'P 21 21 21'
_atom_sites_solution_hydrogens geom
_atom_sites_solution_primary direct
_atom_sites_solution_secondary difmap
_audit_creation_method SHELXL-97
_cell_angle_alpha 90.00
_cell_angle_beta 90.00
_cell_angle_gamma 90.00
_cell_formula_units_Z 4
_cell_length_a 9.6982(16)
_cell_length_b 11.4712(19)
_cell_length_c 22.658(4)
_cell_measurement_temperature 100(2)
_cell_volume 2520.7(7)
_computing_structure_refinement 'SHELXL-97 (Sheldrick, 1997)'
_computing_structure_solution 'SHELXS-97 (Sheldrick, 1990)'
_diffrn_ambient_temperature 100(2)
_diffrn_measured_fraction_theta_full 0.937
_diffrn_measured_fraction_theta_max 0.937
_diffrn_measurement_device_type 'Bruker Apex CCD area detector'
_diffrn_measurement_method '\w scans'
_diffrn_radiation_monochromator graphite
_diffrn_radiation_source 'fine-focus sealed tube'
_diffrn_radiation_type MoK\a
_diffrn_radiation_wavelength 0.71073
_diffrn_reflns_av_R_equivalents 0.0413
_diffrn_reflns_av_sigmaI/netI 0.0328
_diffrn_reflns_limit_h_max 11
_diffrn_reflns_limit_h_min -7
_diffrn_reflns_limit_k_max 13
_diffrn_reflns_limit_k_min -8
_diffrn_reflns_limit_l_max 7
_diffrn_reflns_limit_l_min -25
_diffrn_reflns_number 4595
_diffrn_reflns_theta_full 25.03
_diffrn_reflns_theta_max 25.03
_diffrn_reflns_theta_min 1.80
_exptl_absorpt_coefficient_mu 1.317
_exptl_absorpt_correction_T_max 0.8796
_exptl_absorpt_correction_T_min 0.6934
_exptl_absorpt_correction_type none
_exptl_crystal_colour Colourless
_exptl_crystal_density_diffrn 1.503
_exptl_crystal_density_method 'not measured'
_exptl_crystal_description Block
_exptl_crystal_F_000 1168
_exptl_crystal_size_max 0.30
_exptl_crystal_size_mid 0.20
_exptl_crystal_size_min 0.10
_refine_diff_density_max 0.672
_refine_diff_density_min -0.414
_refine_diff_density_rms 0.058
_refine_ls_abs_structure_details 'Flack H D (1983), Acta Cryst. A39, 876-881'
_refine_ls_abs_structure_Flack 0.006(16)
_refine_ls_extinction_method none
_refine_ls_goodness_of_fit_ref 0.993
_refine_ls_hydrogen_treatment mixed
_refine_ls_matrix_type full
_refine_ls_number_parameters 299
_refine_ls_number_reflns 3911
_refine_ls_number_restraints 0
_refine_ls_restrained_S_all 0.993
_refine_ls_R_factor_all 0.0226
_refine_ls_R_factor_gt 0.0212
_refine_ls_shift/su_max 0.001
_refine_ls_shift/su_mean 0.000
_refine_ls_structure_factor_coef Fsqd
_refine_ls_weighting_details 'calc w=1/[\s^2^(Fo^2^)+(0.0312P)^2^+0.0000P] where P=(Fo^2^+2Fc^2^)/3'
_refine_ls_weighting_scheme calc
_refine_ls_wR_factor_gt 0.0520
_refine_ls_wR_factor_ref 0.0525
_reflns_number_gt 3718
_reflns_number_total 3911
_reflns_threshold_expression >2sigma(I)
_cod_duplicate_entry 7103682
_cod_data_source_file b302629a.txt
_cod_data_source_block jc1m
_cod_depositor_comments
;
The following automatic conversions were performed:

'_symmetry_cell_setting' value 'Orthorhombic' changed to
'orthorhombic' according to
/usr/data/users/saulius/automatic-downloads/retrospective/RSC/lib/dictionaries/cif_core.dic
dictionary named 'cif_core.dic' version 2.4.2 from 2011-04-26.

Automatic conversion script
Id: cif_fix_values 2281 2013-09-26 08:29:07Z andrius 
;
_cod_database_code 7113773

loop_
_symmetry_equiv_pos_as_xyz
'x, y, z'
'-x+1/2, -y, z+1/2'
'-x, y+1/2, -z+1/2'
'x+1/2, -y+1/2, -z'

loop_
_atom_site_label
_atom_site_type_symbol
_atom_site_fract_x
_atom_site_fract_y
_atom_site_fract_z
_atom_site_U_iso_or_equiv
_atom_site_adp_type
_atom_site_occupancy
_atom_site_symmetry_multiplicity
_atom_site_calc_flag
_atom_site_refinement_flags
C1 C 0.1464(3) 0.3295(3) 0.83487(13) 0.0164(6) Uani 1 1 d .
H1 H 0.1220 0.4048 0.8152 0.020 Uiso 1 1 calc R
C2 C 0.0125(3) 0.2664(2) 0.84726(13) 0.0159(6) Uani 1 1 d .
H2 H -0.0460 0.2692 0.8110 0.019 Uiso 1 1 calc R
C3 C -0.1313(3) 0.4171(2) 0.88779(14) 0.0184(7) Uani 1 1 d .
C4 C -0.2239(3) 0.4446(2) 0.93992(13) 0.0187(7) Uani 1 1 d .
C5 C -0.2899(4) 0.5641(3) 0.93056(15) 0.0304(8) Uani 1 1 d .
H5A H -0.3493 0.5827 0.9642 0.046 Uiso 1 1 calc R
H5B H -0.3451 0.5630 0.8943 0.046 Uiso 1 1 calc R
H5C H -0.2175 0.6234 0.9271 0.046 Uiso 1 1 calc R
C6 C -0.1378(4) 0.4450(3) 0.99680(15) 0.0296(8) Uani 1 1 d .
H6A H -0.0941 0.3687 1.0020 0.044 Uiso 1 1 calc R
H6B H -0.1979 0.4612 1.0306 0.044 Uiso 1 1 calc R
H6C H -0.0666 0.5054 0.9941 0.044 Uiso 1 1 calc R
C7 C -0.3346(3) 0.3498(3) 0.94459(15) 0.0230(8) Uani 1 1 d .
H7A H -0.2910 0.2751 0.9540 0.034 Uiso 1 1 calc R
H7B H -0.3837 0.3434 0.9069 0.034 Uiso 1 1 calc R
H7C H -0.4001 0.3704 0.9758 0.034 Uiso 1 1 calc R
C8 C 0.0364(3) 0.1397(2) 0.86374(12) 0.0143(6) Uani 1 1 d .
H8 H 0.0725 0.1349 0.9050 0.017 Uiso 1 1 calc R
C9 C -0.1398(3) 0.0225(3) 0.90829(13) 0.0170(6) Uani 1 1 d .
C10 C -0.2730(3) -0.0419(2) 0.89482(12) 0.0177(6) Uani 1 1 d .
C11 C -0.3858(3) 0.0487(3) 0.88172(15) 0.0213(7) Uani 1 1 d .
H11A H -0.3965 0.1005 0.9158 0.032 Uiso 1 1 calc R
H11B H -0.4732 0.0087 0.8740 0.032 Uiso 1 1 calc R
H11C H -0.3594 0.0947 0.8471 0.032 Uiso 1 1 calc R
C12 C -0.3124(3) -0.1140(3) 0.94881(14) 0.0216(7) Uani 1 1 d .
H12A H -0.2361 -0.1662 0.9592 0.032 Uiso 1 1 calc R
H12B H -0.3947 -0.1604 0.9399 0.032 Uiso 1 1 calc R
H12C H -0.3318 -0.0619 0.9821 0.032 Uiso 1 1 calc R
C13 C -0.2533(3) -0.1198(3) 0.84059(12) 0.0239(6) Uani 1 1 d .
H13A H -0.2322 -0.0713 0.8062 0.036 Uiso 1 1 calc R
H13B H -0.3381 -0.1640 0.8332 0.036 Uiso 1 1 calc R
H13C H -0.1770 -0.1740 0.8477 0.036 Uiso 1 1 calc R
C14 C 0.1359(3) 0.0796(2) 0.82196(13) 0.0152(6) Uani 1 1 d .
H14 H 0.0906 0.0648 0.7830 0.018 Uiso 1 1 calc R
C15 C 0.1373(3) -0.1296(3) 0.82190(12) 0.0158(6) Uani 1 1 d .
C16 C 0.1937(3) -0.2374(3) 0.85274(14) 0.0187(7) Uani 1 1 d .
C17 C 0.3366(4) -0.2171(3) 0.87847(16) 0.0285(8) Uani 1 1 d .
H17A H 0.3993 -0.1916 0.8471 0.043 Uiso 1 1 calc R
H17B H 0.3709 -0.2898 0.8958 0.043 Uiso 1 1 calc R
H17C H 0.3315 -0.1569 0.9091 0.043 Uiso 1 1 calc R
C18 C 0.2004(4) -0.3370(3) 0.80771(16) 0.0315(9) Uani 1 1 d .
H18A H 0.1071 -0.3555 0.7940 0.047 Uiso 1 1 calc R
H18B H 0.2413 -0.4060 0.8263 0.047 Uiso 1 1 calc R
H18C H 0.2571 -0.3130 0.7740 0.047 Uiso 1 1 calc R
C19 C 0.0919(4) -0.2681(3) 0.90192(15) 0.0345(9) Uani 1 1 d .
H19A H 0.0814 -0.2011 0.9284 0.052 Uiso 1 1 calc R
H19B H 0.1269 -0.3350 0.9243 0.052 Uiso 1 1 calc R
H19C H 0.0023 -0.2877 0.8846 0.052 Uiso 1 1 calc R
C20 C 0.2650(3) 0.1519(2) 0.81377(12) 0.0170(6) Uani 1 1 d .
H20 H 0.3147 0.1562 0.8524 0.020 Uiso 1 1 calc R
C21 C 0.3663(3) 0.1092(3) 0.76658(13) 0.0191(7) Uani 1 1 d .
C22 C 0.4690(4) -0.0550(3) 0.72343(15) 0.0296(8) Uani 1 1 d .
H22A H 0.4434 -0.0325 0.6832 0.044 Uiso 1 1 calc R
H22B H 0.4683 -0.1402 0.7268 0.044 Uiso 1 1 calc R
H22C H 0.5616 -0.0256 0.7323 0.044 Uiso 1 1 calc R
I1 I 0.258224(19) 0.373596(15) 0.916714(7) 0.01969(6) Uani 1 1 d .
O1 O 0.2298(2) 0.26782(15) 0.79577(8) 0.0171(4) Uani 1 1 d .
O2 O -0.0658(2) 0.31278(16) 0.89595(9) 0.0171(5) Uani 1 1 d .
O3 O -0.1148(2) 0.47528(18) 0.84462(10) 0.0278(5) Uani 1 1 d .
O4 O -0.0930(2) 0.07940(16) 0.85986(9) 0.0159(5) Uani 1 1 d .
O5 O -0.0817(2) 0.0248(2) 0.95504(9) 0.0290(5) Uani 1 1 d .
O6 O 0.1743(2) -0.02929(17) 0.84958(9) 0.0149(4) Uani 1 1 d .
O7 O 0.0640(2) -0.13116(19) 0.77906(9) 0.0228(4) Uani 1 1 d .
O8 O 0.4367(3) 0.17171(18) 0.73774(12) 0.0401(7) Uani 1 1 d .
O9 O 0.3711(2) -0.00571(17) 0.76483(9) 0.0244(5) Uani 1 1 d .

loop_
_atom_site_aniso_label
_atom_site_aniso_U_11
_atom_site_aniso_U_22
_atom_site_aniso_U_33
_atom_site_aniso_U_23
_atom_site_aniso_U_13
_atom_site_aniso_U_12
C1 0.0179(16) 0.0141(14) 0.0171(16) -0.0025(12) -0.0012(12) 0.0012(13)
C2 0.0225(16) 0.0137(14) 0.0114(15) -0.0017(12) 0.0027(12) 0.0027(13)
C3 0.0168(16) 0.0164(14) 0.0220(17) -0.0010(13) -0.0025(13) -0.0022(14)
C4 0.0182(17) 0.0184(14) 0.0196(14) -0.0038(11) 0.0009(12) 0.0030(14)
C5 0.034(2) 0.0202(16) 0.037(2) -0.0021(14) 0.0124(15) 0.0080(15)
C6 0.0231(17) 0.039(2) 0.0263(19) -0.0119(16) -0.0002(14) -0.0059(17)
C7 0.0235(17) 0.0250(19) 0.0204(17) -0.0030(13) 0.0023(13) 0.0015(15)
C8 0.0152(13) 0.0122(14) 0.0155(14) 0.0019(12) -0.0009(11) -0.0040(14)
C9 0.0183(15) 0.0158(15) 0.0167(17) 0.0026(13) 0.0033(13) -0.0002(13)
C10 0.0188(17) 0.0164(13) 0.0178(14) -0.0012(11) 0.0015(12) -0.0008(15)
C11 0.0176(16) 0.0192(16) 0.0271(19) 0.0030(14) 0.0014(13) -0.0008(14)
C12 0.0225(16) 0.0183(15) 0.0241(17) 0.0003(14) 0.0011(12) -0.0019(15)
C13 0.0198(14) 0.0270(14) 0.0248(15) -0.0074(12) 0.0015(14) -0.005(2)
C14 0.0190(16) 0.0130(13) 0.0135(15) 0.0023(11) -0.0012(12) 0.0020(13)
C15 0.0168(14) 0.0155(14) 0.0151(14) -0.0006(14) 0.0030(11) -0.0030(15)
C16 0.0209(16) 0.0138(14) 0.0214(18) 0.0011(13) 0.0013(13) 0.0011(13)
C17 0.0283(19) 0.0144(15) 0.043(2) 0.0040(16) -0.0080(16) -0.0006(16)
C18 0.045(2) 0.0160(15) 0.034(2) -0.0016(14) -0.0081(16) 0.0000(15)
C19 0.033(2) 0.037(2) 0.033(2) 0.0190(16) 0.0056(16) 0.0051(18)
C20 0.0189(15) 0.0134(13) 0.0186(14) 0.0038(10) -0.0004(13) -0.0019(14)
C21 0.0188(15) 0.0170(15) 0.0215(16) 0.0039(13) -0.0005(12) 0.0033(14)
C22 0.0332(19) 0.0270(17) 0.0285(19) -0.0044(15) 0.0107(15) 0.0081(16)
I1 0.02042(10) 0.01768(9) 0.02097(10) -0.00087(7) -0.00237(9) -0.00150(10)
O1 0.0204(12) 0.0124(9) 0.0186(10) 0.0032(7) 0.0042(9) 0.0018(10)
O2 0.0203(11) 0.0137(10) 0.0172(11) 0.0005(8) 0.0042(8) 0.0035(9)
O3 0.0381(15) 0.0207(11) 0.0246(13) 0.0042(10) 0.0048(10) 0.0076(11)
O4 0.0151(10) 0.0176(10) 0.0152(11) 0.0020(8) 0.0004(8) -0.0033(9)
O5 0.0286(13) 0.0433(14) 0.0153(12) 0.0063(10) -0.0036(10) -0.0162(12)
O6 0.0182(11) 0.0109(9) 0.0156(11) 0.0021(8) -0.0004(9) -0.0012(9)
O7 0.0300(11) 0.0192(10) 0.0192(11) -0.0015(10) -0.0058(9) -0.0012(11)
O8 0.0470(16) 0.0223(11) 0.0512(17) 0.0115(11) 0.0313(14) 0.0052(12)
O9 0.0287(13) 0.0171(10) 0.0274(13) -0.0039(9) 0.0105(10) 0.0008(10)

loop_
_atom_type_symbol
_atom_type_description
_atom_type_scat_dispersion_real
_atom_type_scat_dispersion_imag
_atom_type_scat_source
C C 0.0033 0.0016 'International Tables Vol C Tables 4.2.6.8 and 6.1.1.4'
H H 0.0000 0.0000 'International Tables Vol C Tables 4.2.6.8 and 6.1.1.4'
O O 0.0106 0.0060 'International Tables Vol C Tables 4.2.6.8 and 6.1.1.4'
I I -0.4742 1.8119 'International Tables Vol C Tables 4.2.6.8 and 6.1.1.4'

loop_
_geom_angle_atom_site_label_1
_geom_angle_atom_site_label_2
_geom_angle_atom_site_label_3
_geom_angle
O1 C1 C2 111.9(2)
O1 C1 I1 111.43(19)
C2 C1 I1 112.1(2)
O2 C2 C1 114.7(2)
O2 C2 C8 104.2(2)
C1 C2 C8 111.9(2)
O3 C3 O2 122.5(3)
O3 C3 C4 126.9(3)
O2 C3 C4 110.6(2)
C3 C4 C5 109.0(3)
C3 C4 C7 108.8(2)
C5 C4 C7 110.7(3)
C3 C4 C6 109.4(3)
C5 C4 C6 110.0(3)
C7 C4 C6 109.0(3)
O4 C8 C14 107.4(2)
O4 C8 C2 108.2(2)
C14 C8 C2 112.3(2)
O5 C9 O4 123.2(3)
O5 C9 C10 126.0(3)
O4 C9 C10 110.9(2)
C9 C10 C12 108.4(2)
C9 C10 C13 109.8(2)
C12 C10 C13 111.0(2)
C9 C10 C11 108.3(2)
C12 C10 C11 110.1(2)
C13 C10 C11 109.2(3)
O6 C14 C20 108.2(2)
O6 C14 C8 106.6(2)
C20 C14 C8 110.7(2)
O7 C15 O6 122.7(3)
O7 C15 C16 124.8(3)
O6 C15 C16 112.4(2)
C17 C16 C15 112.3(3)
C17 C16 C19 110.1(3)
C15 C16 C19 106.8(3)
C17 C16 C18 109.3(3)
C15 C16 C18 108.4(3)
C19 C16 C18 109.9(3)
O1 C20 C14 110.3(2)
O1 C20 C21 104.5(2)
C14 C20 C21 116.2(2)
O8 C21 O9 124.6(3)
O8 C21 C20 124.0(3)
O9 C21 C20 111.3(2)
C1 O1 C20 115.4(2)
C3 O2 C2 117.7(2)
C9 O4 C8 118.4(2)
C15 O6 C14 117.6(2)
C21 O9 C22 115.6(2)

loop_
_geom_bond_atom_site_label_1
_geom_bond_atom_site_label_2
_geom_bond_distance
C1 O1 1.393(3)
C1 C2 1.513(4)
C1 I1 2.207(3)
C2 O2 1.441(3)
C2 C8 1.518(4)
C3 O3 1.195(4)
C3 O2 1.368(3)
C3 C4 1.517(4)
C4 C5 1.528(4)
C4 C7 1.532(5)
C4 C6 1.536(4)
C8 O4 1.436(3)
C8 C14 1.517(4)
C9 O5 1.200(4)
C9 O4 1.355(3)
C9 C10 1.519(4)
C10 C12 1.526(4)
C10 C13 1.531(4)
C10 C11 1.538(4)
C14 O6 1.446(3)
C14 C20 1.513(4)
C15 O7 1.204(3)
C15 O6 1.359(4)
C15 C16 1.521(4)
C16 C17 1.521(4)
C16 C19 1.530(4)
C16 C18 1.533(4)
C20 O1 1.432(3)
C20 C21 1.532(4)
C21 O8 1.186(4)
C21 O9 1.319(3)
C22 O9 1.450(4)

loop_
_geom_torsion_atom_site_label_1
_geom_torsion_atom_site_label_2
_geom_torsion_atom_site_label_3
_geom_torsion_atom_site_label_4
_geom_torsion
O1 C1 C2 O2 168.0(2)
I1 C1 C2 O2 42.0(3)
O1 C1 C2 C8 49.6(3)
I1 C1 C2 C8 -76.4(3)
O3 C3 C4 C5 -2.9(4)
O2 C3 C4 C5 177.3(2)
O3 C3 C4 C7 117.8(3)
O2 C3 C4 C7 -61.9(3)
O3 C3 C4 C6 -123.2(3)
O2 C3 C4 C6 57.0(3)
O2 C2 C8 O4 70.2(3)
C1 C2 C8 O4 -165.4(2)
O2 C2 C8 C14 -171.5(2)
C1 C2 C8 C14 -47.1(3)
O5 C9 C10 C12 -6.1(4)
O4 C9 C10 C12 174.2(2)
O5 C9 C10 C13 -127.5(3)
O4 C9 C10 C13 52.8(3)
O5 C9 C10 C11 113.4(3)
O4 C9 C10 C11 -66.3(3)
O4 C8 C14 O6 -74.1(3)
C2 C8 C14 O6 167.1(2)
O4 C8 C14 C20 168.3(2)
C2 C8 C14 C20 49.5(3)
O7 C15 C16 C17 146.5(3)
O6 C15 C16 C17 -36.1(3)
O7 C15 C16 C19 -92.7(3)
O6 C15 C16 C19 84.7(3)
O7 C15 C16 C18 25.6(4)
O6 C15 C16 C18 -156.9(3)
O6 C14 C20 O1 -170.3(2)
C8 C14 C20 O1 -53.8(3)
O6 C14 C20 C21 71.0(3)
C8 C14 C20 C21 -172.4(2)
O1 C20 C21 O8 25.9(4)
C14 C20 C21 O8 147.6(3)
O1 C20 C21 O9 -158.0(2)
C14 C20 C21 O9 -36.3(4)
C2 C1 O1 C20 -57.3(3)
I1 C1 O1 C20 69.1(3)
C14 C20 O1 C1 59.6(3)
C21 C20 O1 C1 -174.9(2)
O3 C3 O2 C2 -7.5(4)
C4 C3 O2 C2 172.2(2)
C1 C2 O2 C3 72.7(3)
C8 C2 O2 C3 -164.6(2)
O5 C9 O4 C8 3.8(4)
C10 C9 O4 C8 -176.5(2)
C14 C8 O4 C9 115.2(3)
C2 C8 O4 C9 -123.4(3)
O7 C15 O6 C14 -7.1(4)
C16 C15 O6 C14 175.4(2)
C20 C14 O6 C15 -124.8(3)
C8 C14 O6 C15 116.0(3)
O8 C21 O9 C22 -1.1(5)
C20 C21 O9 C22 -177.2(2)
